data_1554345
loop_
_publ_author_name
'Jia, Xiaodong'
'Hou, Wentao'
'Chen, Qian'
'Yuan, Yu'
'Sun, Jing'
'He, Kaixuan'

_publ_section_title
;
 Oxidation of active sp3C--H bonds initiated consecutive
 intermolecular/intramolecular cyclization between glycine derivatives
 ando-vinylphenols: construction of a polycyclic benzofuroquinoline
 skeleton
;
_journal_issue 16
_journal_name_full 'Organic Chemistry Frontiers'
_journal_page_first 2479
_journal_paper_doi 10.1039/C8QO00444G
_journal_volume 5
_journal_year 2018
_chemical_formula_moiety 'C20 H19 N O4'
_chemical_formula_sum 'C20 H19 N O4'
_chemical_formula_weight 337.36
_chemical_name_systematic 3c
_space_group_crystal_system monoclinic
_space_group_IT_number 14
_space_group_name_Hall '-P 2yn'
_space_group_name_H-M_alt 'P 1 21/n 1'
_atom_sites_solution_hydrogens geom
_atom_sites_solution_primary direct
_audit_creation_date 2017-07-13
_audit_creation_method
;
Olex2 1.2
(compiled 2017.03.28 svn.r3405 for OlexSys, GUI svn.r5337)
;
_audit_update_record
;
2018-02-13 deposited with the CCDC.
2018-07-18 downloaded from the CCDC.
;
_cell_angle_alpha 90
_cell_angle_beta 106.045(6)
_cell_angle_gamma 90
_cell_formula_units_Z 4
_cell_length_a 10.194(2)
_cell_length_b 14.232(3)
_cell_length_c 12.523(3)
_cell_measurement_reflns_used 6140
_cell_measurement_temperature 273(2)
_cell_measurement_theta_max 27.03
_cell_measurement_theta_min 2.29
_cell_volume 1746.1(7)
_computing_cell_refinement 'SAINT v8.37A (Bruker, 2015)'
_computing_data_reduction 'SAINT v8.37A (Bruker, 2015)'
_computing_molecular_graphics 'Olex2 (Dolomanov et al., 2009)'
_computing_publication_material 'Olex2 (Dolomanov et al., 2009)'
_computing_structure_refinement 'XL (Sheldrick, 2008)'
_computing_structure_solution 'XS (Sheldrick, 2008)'
_diffrn_ambient_temperature 273.15
_diffrn_measured_fraction_theta_full 0.995
_diffrn_measured_fraction_theta_max 0.991
_diffrn_measurement_device_type 'Bruker APEX-II CCD'
_diffrn_measurement_method '\f and \w scans'
_diffrn_radiation_type MoK\a
_diffrn_radiation_wavelength 0.71073
_diffrn_reflns_av_R_equivalents 0.0404
_diffrn_reflns_av_unetI/netI 0.0420
_diffrn_reflns_Laue_measured_fraction_full 0.995
_diffrn_reflns_Laue_measured_fraction_max 0.991
_diffrn_reflns_limit_h_max 13
_diffrn_reflns_limit_h_min -11
_diffrn_reflns_limit_k_max 18
_diffrn_reflns_limit_k_min -18
_diffrn_reflns_limit_l_max 16
_diffrn_reflns_limit_l_min -14
_diffrn_reflns_number 17222
_diffrn_reflns_point_group_measured_fraction_full 0.995
_diffrn_reflns_point_group_measured_fraction_max 0.991
_diffrn_reflns_theta_full 25.242
_diffrn_reflns_theta_max 27.525
_diffrn_reflns_theta_min 2.216
_diffrn_standards_number 0
_exptl_absorpt_coefficient_mu 0.090
_exptl_absorpt_correction_T_max 0.7456
_exptl_absorpt_correction_T_min 0.6095
_exptl_absorpt_correction_type none
_exptl_absorpt_process_details
;
SADABS-2016/2 (Bruker,2016/2) was used for absorption correction.
wR2(int) was 0.1091 before and 0.0524 after correction.
The Ratio of minimum to maximum transmission is 0.8175.
The \l/2 correction factor is Not present.
;
_exptl_crystal_density_diffrn 1.283
_exptl_crystal_F_000 712
_refine_diff_density_max 0.233
_refine_diff_density_min -0.335
_refine_diff_density_rms 0.095
_refine_ls_extinction_method none
_refine_ls_goodness_of_fit_ref 1.067
_refine_ls_hydrogen_treatment constr
_refine_ls_matrix_type full
_refine_ls_number_parameters 241
_refine_ls_number_reflns 3992
_refine_ls_number_restraints 0
_refine_ls_restrained_S_all 1.067
_refine_ls_R_factor_all 0.1014
_refine_ls_R_factor_gt 0.0609
_refine_ls_shift/su_max 0.000
_refine_ls_shift/su_mean 0.000
_refine_ls_structure_factor_coef Fsqd
_refine_ls_weighting_details 'w=1/[\s^2^(Fo^2^)+(0.0995P)^2^+0.1672P] where P=(Fo^2^+2Fc^2^)/3'
_refine_ls_weighting_scheme calc
_refine_ls_wR_factor_gt 0.1599
_refine_ls_wR_factor_ref 0.1822
_reflns_Friedel_coverage 0.000
_reflns_number_gt 2547
_reflns_number_total 3992
_reflns_threshold_expression 'I > 2\s(I)'
_cod_data_source_file c8qo00444g2.cif
_cod_data_source_block danxie
_cod_original_cell_volume 1746.0(6)
_cod_database_code 1554345
_shelx_shelxl_version_number 2014/7
_shelx_space_group_comment
;
The symmetry employed for this shelxl refinement is uniquely defined
by the following loop, which should always be used as a source of
symmetry information in preference to the above space-group names.
They are only intended as comments.
;
_olex2_refinement_description
;
1. Fixed Uiso
 At 1.2 times of:
  All C(H) groups, All C(H,H,H,H) groups
 At 1.5 times of:
  All C(H,H,H) groups, All O(H) groups
2. Others
 Sof(H24C)=Sof(H24D)=Sof(C1AA)=Sof(H1AA)=Sof(H1AB)=Sof(H1AC)=1-FVAR(1)
 Sof(H24A)=Sof(H24B)=Sof(C3)=Sof(H3A)=Sof(H3B)=Sof(H3C)=FVAR(1)
3.a Secondary CH2 refined with riding coordinates:
 C24(H24C,H24D), C24(H24A,H24B)
3.b Aromatic/amide H refined with riding coordinates:
 C7(H7), C14(H14), C16(H16), C18(H18), C20(H20), C21(H21), C22(H22)
3.c Idealised Me refined as rotating group:
 C15(H15A,H15B,H15C), C23(H23A,H23B,H23C), C1AA(H1AA,H1AB,H1AC), C3(H3A,H3B,H3C)
3.d Idealised tetrahedral OH refined as rotating group:
 O0AA(H0AA)
;
_olex2_submission_special_instructions 'No special instructions were received'

loop_
_space_group_symop_operation_xyz
'x, y, z'
'-x+1/2, y+1/2, -z+1/2'
'-x, -y, -z'
'x-1/2, -y-1/2, z-1/2'

loop_
_atom_site_label
_atom_site_type_symbol
_atom_site_fract_x
_atom_site_fract_y
_atom_site_fract_z
_atom_site_U_iso_or_equiv
_atom_site_adp_type
_atom_site_occupancy
_atom_site_site_symmetry_order
_atom_site_calc_flag
_atom_site_refinement_flags_posn
_atom_site_refinement_flags_occupancy
_atom_site_disorder_assembly
_atom_site_disorder_group
O1 O 0.30972(13) 0.21902(9) 0.53354(10) 0.0520(4) Uani 1 1 d . . . .
C2 C -0.00618(17) 0.19893(12) 0.44107(13) 0.0400(4) Uani 1 1 d . . . .
N3 N 0.09173(18) 0.08244(11) 0.58808(13) 0.0557(5) Uani 1 1 d . . . .
C4 C 0.2019(2) 0.07790(13) 0.55900(15) 0.0500(5) Uani 1 1 d . . . .
C5 C 0.10898(17) 0.18474(13) 0.38727(13) 0.0419(4) Uani 1 1 d . . . .
C7 C -0.11308(18) 0.26033(13) 0.39524(15) 0.0457(5) Uani 1 1 d . . . .
H7 H -0.1107 0.2949 0.3328 0.055 Uiso 1 1 calc R . . .
C8 C 0.17155(17) 0.27797(13) 0.37078(14) 0.0419(4) Uani 1 1 d . . . .
C9 C 0.28369(18) 0.29393(14) 0.46091(15) 0.0466(5) Uani 1 1 d . . . .
C10 C -0.0111(2) 0.14738(13) 0.53478(15) 0.0491(5) Uani 1 1 d . . . .
O11 O 0.42065(19) 0.00565(13) 0.60195(16) 0.0894(6) Uani 1 1 d . . . .
C12 C 0.23422(18) 0.13939(13) 0.47164(14) 0.0469(5) Uani 1 1 d . . . .
C13 C -0.2223(2) 0.27197(15) 0.43871(18) 0.0573(5) Uani 1 1 d . . . .
C14 C -0.1201(2) 0.15781(18) 0.57924(19) 0.0669(6) Uani 1 1 d . . . .
H14 H -0.1234 0.1229 0.6412 0.080 Uiso 1 1 calc R . . .
C15 C 0.0559(2) 0.12730(16) 0.28077(16) 0.0594(6) Uani 1 1 d . . . .
H15A H 0.0278 0.0664 0.2989 0.089 Uiso 1 1 calc GR . . .
H15B H 0.1271 0.1204 0.2447 0.089 Uiso 1 1 calc GR . . .
H15C H -0.0204 0.1591 0.2319 0.089 Uiso 1 1 calc GR . . .
C16 C 0.1360(2) 0.34475(15) 0.28775(16) 0.0521(5) Uani 1 1 d . . . .
H16 H 0.0627 0.3346 0.2255 0.063 Uiso 1 1 calc R . . .
O17 O 0.2776(2) -0.03511(13) 0.69988(15) 0.0944(6) Uani 1 1 d . . . .
C18 C 0.3582(2) 0.37521(16) 0.47382(18) 0.0616(6) Uani 1 1 d . . . .
H18 H 0.4318 0.3853 0.5359 0.074 Uiso 1 1 calc R . . .
C19 C 0.3121(3) 0.01172(15) 0.62146(18) 0.0641(6) Uani 1 1 d . . . .
C20 C 0.3193(2) 0.44137(18) 0.3908(2) 0.0694(6) Uani 1 1 d . . . .
H20 H 0.3677 0.4975 0.3974 0.083 Uiso 1 1 calc R . . .
C21 C 0.2110(2) 0.42686(17) 0.29847(19) 0.0638(6) Uani 1 1 d . . . .
H21 H 0.1882 0.4724 0.2432 0.077 Uiso 1 1 calc R . . .
C22 C -0.2238(2) 0.21953(18) 0.5323(2) 0.0713(7) Uani 1 1 d . . . .
H22 H -0.2961 0.2264 0.5635 0.086 Uiso 1 1 calc R . . .
C23 C -0.3358(3) 0.3392(2) 0.3857(2) 0.0874(8) Uani 1 1 d . . . .
H23A H -0.3274 0.3581 0.3142 0.131 Uiso 1 1 calc GR . . .
H23B H -0.3300 0.3936 0.4321 0.131 Uiso 1 1 calc GR . . .
H23C H -0.4222 0.3089 0.3768 0.131 Uiso 1 1 calc GR . . .
C24 C 0.3814(4) -0.0990(2) 0.7679(3) 0.1244(14) Uani 1 1 d . . . .
H24C H 0.3420 -0.1606 0.7715 0.149 Uiso 0.718(13) 1 calc R P A 2
H24D H 0.4568 -0.1058 0.7353 0.149 Uiso 0.718(13) 1 calc R P A 2
H24A H 0.3830 -0.1552 0.7245 0.149 Uiso 0.282(13) 1 calc R P A 1
H24B H 0.4697 -0.0689 0.7801 0.149 Uiso 0.282(13) 1 calc R P A 1
C1AA C 0.4299(6) -0.0589(5) 0.8796(4) 0.097(2) Uani 0.718(13) 1 d . P A 2
H1AA H 0.4841 -0.0042 0.8773 0.145 Uiso 0.718(13) 1 calc GR P A 2
H1AB H 0.4843 -0.1045 0.9289 0.145 Uiso 0.718(13) 1 calc GR P A 2
H1AC H 0.3531 -0.0417 0.9057 0.145 Uiso 0.718(13) 1 calc GR P A 2
C3 C 0.3699(15) -0.1227(13) 0.8555(11) 0.096(6) Uani 0.282(13) 1 d . P A 1
H3A H 0.3595 -0.0683 0.8976 0.144 Uiso 0.282(13) 1 calc GR P A 1
H3B H 0.4498 -0.1569 0.8949 0.144 Uiso 0.282(13) 1 calc GR P A 1
H3C H 0.2910 -0.1623 0.8449 0.144 Uiso 0.282(13) 1 calc GR P A 1
O0AA O 0.31227(16) 0.09631(12) 0.41108(12) 0.0719(5) Uani 1 1 d . . . .
H0AA H 0.3745 0.0669 0.4533 0.108 Uiso 1 1 calc GR . . .

loop_
_atom_site_aniso_label
_atom_site_aniso_U_11
_atom_site_aniso_U_22
_atom_site_aniso_U_33
_atom_site_aniso_U_23
_atom_site_aniso_U_13
_atom_site_aniso_U_12
O1 0.0468(7) 0.0574(9) 0.0426(7) 0.0060(6) -0.0031(6) -0.0024(6)
C2 0.0403(9) 0.0397(10) 0.0345(9) -0.0054(7) 0.0012(7) -0.0005(7)
N3 0.0634(11) 0.0472(10) 0.0454(9) 0.0070(7) -0.0033(8) 0.0002(8)
C4 0.0523(12) 0.0428(11) 0.0426(10) -0.0018(8) -0.0077(9) 0.0034(9)
C5 0.0422(9) 0.0456(10) 0.0329(9) -0.0036(7) 0.0021(7) 0.0095(8)
C7 0.0441(10) 0.0500(11) 0.0407(9) 0.0017(8) 0.0076(8) 0.0044(8)
C8 0.0396(10) 0.0505(11) 0.0369(9) 0.0005(8) 0.0130(7) 0.0096(8)
C9 0.0428(10) 0.0570(12) 0.0393(9) 0.0053(9) 0.0099(8) 0.0021(9)
C10 0.0519(11) 0.0480(11) 0.0424(10) 0.0032(8) 0.0046(8) -0.0030(8)
O11 0.0646(11) 0.0846(13) 0.0999(14) 0.0157(10) -0.0093(10) 0.0258(9)
C12 0.0443(10) 0.0481(11) 0.0411(10) -0.0049(8) -0.0004(8) 0.0107(8)
C13 0.0455(11) 0.0694(14) 0.0574(12) -0.0012(10) 0.0148(9) 0.0080(10)
C14 0.0649(14) 0.0824(17) 0.0565(13) 0.0146(12) 0.0218(11) -0.0046(12)
C15 0.0622(13) 0.0667(13) 0.0404(10) -0.0139(10) -0.0008(9) 0.0136(10)
C16 0.0468(11) 0.0683(14) 0.0428(10) 0.0105(9) 0.0148(8) 0.0134(9)
O17 0.1054(14) 0.0847(13) 0.0728(11) 0.0352(10) -0.0091(10) 0.0276(10)
C18 0.0529(12) 0.0748(15) 0.0552(12) 0.0090(11) 0.0119(9) -0.0150(11)
C19 0.0695(16) 0.0468(12) 0.0552(13) -0.0004(10) -0.0176(11) 0.0067(11)
C20 0.0663(14) 0.0719(15) 0.0738(15) 0.0145(12) 0.0255(12) -0.0120(11)
C21 0.0625(14) 0.0707(15) 0.0643(14) 0.0245(11) 0.0277(11) 0.0066(11)
C22 0.0555(13) 0.0950(18) 0.0714(15) 0.0064(13) 0.0312(11) 0.0055(12)
C23 0.0607(15) 0.109(2) 0.0954(19) 0.0120(16) 0.0266(13) 0.0341(14)
C24 0.146(3) 0.091(2) 0.094(2) 0.0333(19) -0.036(2) 0.040(2)
C1AA 0.089(3) 0.100(4) 0.081(3) 0.035(3) -0.010(2) -0.007(3)
C3 0.090(9) 0.101(12) 0.085(8) 0.059(8) 0.001(6) 0.024(8)
O0AA 0.0644(10) 0.0867(12) 0.0587(9) -0.0030(8) 0.0070(7) 0.0389(8)

loop_
_atom_type_symbol
_atom_type_description
_atom_type_scat_dispersion_real
_atom_type_scat_dispersion_imag
_atom_type_scat_source
C C 0.0033 0.0016 'International Tables Vol C Tables 4.2.6.8 and 6.1.1.4'
H H 0.0000 0.0000 'International Tables Vol C Tables 4.2.6.8 and 6.1.1.4'
N N 0.0061 0.0033 'International Tables Vol C Tables 4.2.6.8 and 6.1.1.4'
O O 0.0106 0.0060 'International Tables Vol C Tables 4.2.6.8 and 6.1.1.4'

loop_
_geom_angle_atom_site_label_1
_geom_angle_atom_site_label_2
_geom_angle_atom_site_label_3
_geom_angle
C9 O1 C12 105.77(13)
C7 C2 C5 120.91(16)
C7 C2 C10 118.09(17)
C10 C2 C5 120.93(15)
C4 N3 C10 119.57(16)
N3 C4 C12 124.37(16)
N3 C4 C19 118.2(2)
C12 C4 C19 117.3(2)
C2 C5 C12 110.10(14)
C2 C5 C15 109.10(15)
C8 C5 C2 110.54(14)
C8 C5 C12 99.15(14)
C8 C5 C15 114.27(16)
C15 C5 C12 113.37(14)
C13 C7 C2 122.62(18)
C9 C8 C5 108.49(15)
C16 C8 C5 132.40(16)
C16 C8 C9 119.10(18)
O1 C9 C8 112.07(16)
C18 C9 O1 125.19(17)
C18 C9 C8 122.74(18)
C2 C10 N3 123.00(18)
C14 C10 C2 120.10(18)
C14 C10 N3 116.90(18)
O1 C12 C4 104.67(14)
O1 C12 C5 104.54(14)
C4 C12 C5 115.56(16)
O0AA C12 O1 109.56(16)
O0AA C12 C4 114.47(16)
O0AA C12 C5 107.45(14)
C7 C13 C22 117.75(19)
C7 C13 C23 120.5(2)
C22 C13 C23 121.7(2)
C22 C14 C10 120.3(2)
C8 C16 C21 119.04(19)
C19 O17 C24 116.6(3)
C9 C18 C20 117.0(2)
O11 C19 C4 122.4(2)
O11 C19 O17 124.7(2)
O17 C19 C4 112.9(2)
C21 C20 C18 121.9(2)
C20 C21 C16 120.2(2)
C14 C22 C13 121.1(2)
C1AA C24 O17 108.1(3)
C3 C24 O17 118.2(6)

loop_
_geom_bond_atom_site_label_1
_geom_bond_atom_site_label_2
_geom_bond_distance
O1 C9 1.379(2)
O1 C12 1.465(2)
C2 C5 1.520(2)
C2 C7 1.391(2)
C2 C10 1.396(3)
N3 C4 1.275(3)
N3 C10 1.418(2)
C4 C12 1.507(3)
C4 C19 1.508(3)
C5 C8 1.511(3)
C5 C12 1.555(2)
C5 C15 1.530(2)
C7 C13 1.378(3)
C8 C9 1.385(2)
C8 C16 1.381(3)
C9 C18 1.369(3)
C10 C14 1.382(3)
O11 C19 1.200(3)
C12 O0AA 1.385(2)
C13 C22 1.392(3)
C13 C23 1.507(3)
C14 C22 1.375(3)
C16 C21 1.383(3)
O17 C19 1.313(3)
O17 C24 1.475(3)
C18 C20 1.377(3)
C20 C21 1.376(3)
C24 C1AA 1.464(6)
C24 C3 1.184(11)
